data_7150412
loop_
_publ_author_name
'Belcher, Warwick J.'
'Fabre, Muriel'
'Farhan, Tamer'
'Steed, Jonathan W.'

_publ_section_title
;
 Pyridinium CH...anion and pi-stacking interactions in modular tripodal
 anion binding hosts: ATP binding and solid-state chiral induction.
;
_journal_issue 5
_journal_name_full 'Organic &amp; biomolecular chemistry'
_journal_page_first 781
_journal_page_last 786
_journal_paper_doi 10.1039/b516027h
_journal_volume 4
_journal_year 2006
_chemical_formula_sum 'C41 H50 Br3 Cl6 N3 O6'
_chemical_formula_weight 1133.27
_chemical_name_common trisester
_chemical_name_systematic
;
?
;
_space_group_IT_number 14
_symmetry_cell_setting monoclinic
_symmetry_space_group_name_Hall '-P 2yn'
_symmetry_space_group_name_H-M 'P 1 21/n 1'
_atom_sites_solution_hydrogens geom
_atom_sites_solution_primary direct
_atom_sites_solution_secondary difmap
_audit_creation_method SHELXL-97
_cell_angle_alpha 90.00
_cell_angle_beta 100.766(3)
_cell_angle_gamma 90.00
_cell_formula_units_Z 4
_cell_length_a 10.8286(8)
_cell_length_b 18.3316(12)
_cell_length_c 24.2103(14)
_cell_measurement_temperature 120(2)
_cell_volume 4721.3(5)
_computing_cell_refinement DENZO-SMN
_computing_data_collection 'Nonius Collect'
_computing_data_reduction DENZO-SMN
_computing_molecular_graphics 'XSeed interface to POVRay'
_computing_publication_material 'CIFTAB (Sheldrick, 1997)'
_computing_structure_refinement 'SHELXL-97 (Sheldrick, 1997)'
_computing_structure_solution 'SHELXS-97 (Sheldrick, 1990)'
_diffrn_ambient_temperature 120(2)
_diffrn_measured_fraction_theta_full 0.998
_diffrn_measured_fraction_theta_max 0.998
_diffrn_measurement_device_type KappaCCD
_diffrn_measurement_method \w
_diffrn_radiation_monochromator graphite
_diffrn_radiation_source 'fine-focus sealed tube'
_diffrn_radiation_type MoK\a
_diffrn_radiation_wavelength 0.71073
_diffrn_reflns_av_R_equivalents 0.1495
_diffrn_reflns_av_sigmaI/netI 0.1406
_diffrn_reflns_limit_h_max 13
_diffrn_reflns_limit_h_min -13
_diffrn_reflns_limit_k_max 22
_diffrn_reflns_limit_k_min -22
_diffrn_reflns_limit_l_max 29
_diffrn_reflns_limit_l_min -29
_diffrn_reflns_number 29345
_diffrn_reflns_theta_full 26.00
_diffrn_reflns_theta_max 26.00
_diffrn_reflns_theta_min 2.21
_diffrn_standards_decay_% 0
_diffrn_standards_number 0
_exptl_absorpt_coefficient_mu 2.950
_exptl_absorpt_correction_T_max 0.7568
_exptl_absorpt_correction_T_min 0.4714
_exptl_absorpt_correction_type empirical
_exptl_crystal_density_diffrn 1.594
_exptl_crystal_density_method 'not measured'
_exptl_crystal_F_000 2288
_exptl_crystal_size_max 0.30
_exptl_crystal_size_mid 0.20
_exptl_crystal_size_min 0.10
_refine_diff_density_max 2.019
_refine_diff_density_min -1.337
_refine_diff_density_rms 0.134
_refine_ls_extinction_method none
_refine_ls_goodness_of_fit_ref 1.036
_refine_ls_hydrogen_treatment riding
_refine_ls_matrix_type full
_refine_ls_number_parameters 595
_refine_ls_number_reflns 9276
_refine_ls_number_restraints 30
_refine_ls_restrained_S_all 1.036
_refine_ls_R_factor_all 0.1347
_refine_ls_R_factor_gt 0.0785
_refine_ls_shift/su_max 0.009
_refine_ls_shift/su_mean 0.000
_refine_ls_structure_factor_coef Fsqd
_refine_ls_weighting_details 'calc w=1/[\s^2^(Fo^2^)+(0.0629P)^2^+20.9147P] where P=(Fo^2^+2Fc^2^)/3'
_refine_ls_weighting_scheme calc
_refine_ls_wR_factor_gt 0.1575
_refine_ls_wR_factor_ref 0.1764
_reflns_number_gt 5961
_reflns_number_total 9276
_reflns_threshold_expression >2sigma(I)
_cod_data_source_file b516027h.txt
_cod_data_source_block 2A.CIF
_cod_original_sg_symbol_H-M P21/n
_cod_database_code 7150412

loop_
_symmetry_equiv_pos_as_xyz
'x, y, z'
'-x+1/2, y+1/2, -z+1/2'
'-x, -y, -z'
'x-1/2, -y-1/2, z-1/2'

loop_
_atom_site_label
_atom_site_type_symbol
_atom_site_fract_x
_atom_site_fract_y
_atom_site_fract_z
_atom_site_U_iso_or_equiv
_atom_site_adp_type
_atom_site_occupancy
_atom_site_symmetry_multiplicity
_atom_site_calc_flag
_atom_site_refinement_flags
_atom_site_disorder_assembly
_atom_site_disorder_group
Br3 Br 0.51428(7) 0.64351(4) 0.24223(3) 0.0408(2) Uani 1 1 d . . .
Br2 Br 0.92610(6) 0.80945(3) 0.22616(3) 0.0339(2) Uani 1 1 d . . .
Br1 Br 1.16562(7) 0.48800(4) 0.44996(3) 0.0408(2) Uani 1 1 d . . .
C9A C 0.7682(6) 0.4799(3) 0.2731(3) 0.0236(14) Uani 1 1 d . . .
H9A1 H 0.7375 0.5240 0.2899 0.028 Uiso 1 1 calc R . .
H9A2 H 0.7472 0.4370 0.2944 0.028 Uiso 1 1 calc R . .
C3A C 0.9098(6) 0.4847(3) 0.2781(2) 0.0193(13) Uani 1 1 d . . .
C10A C 0.7019(6) 0.4733(4) 0.2115(3) 0.0333(16) Uani 1 1 d . . .
H10A H 0.7252 0.5148 0.1901 0.050 Uiso 1 1 calc R . .
H10B H 0.6107 0.4731 0.2095 0.050 Uiso 1 1 calc R . .
H10C H 0.7275 0.4278 0.1956 0.050 Uiso 1 1 calc R . .
C1A C 1.1151(6) 0.4265(3) 0.2892(2) 0.0213(13) Uani 1 1 d . . .
C22A C 0.8882(6) 0.6211(3) 0.2715(3) 0.0243(14) Uani 1 1 d . . .
H22A H 0.8073 0.6133 0.2454 0.029 Uiso 1 1 calc R . .
H22B H 0.9324 0.6620 0.2567 0.029 Uiso 1 1 calc R . .
C4A C 0.9670(6) 0.5531(3) 0.2737(3) 0.0223(14) Uani 1 1 d . . .
C5A C 1.0962(6) 0.5579(3) 0.2727(3) 0.0235(14) Uani 1 1 d . . .
C2A C 0.9851(6) 0.4211(3) 0.2861(3) 0.0213(13) Uani 1 1 d . . .
Cl1B Cl 1.1436(3) 0.92461(14) 0.36578(11) 0.0710(7) Uani 1 1 d . . .
Cl2B Cl 0.9462(3) 0.86685(15) 0.41814(11) 0.0730(7) Uani 1 1 d . . .
Cl3B Cl 1.1327(3) 0.77030(13) 0.38846(10) 0.0745(8) Uani 1 1 d . . .
N2A N 0.8629(5) 0.6411(3) 0.3290(2) 0.0250(12) Uani 1 1 d . . .
N3A N 1.3935(5) 0.5091(3) 0.3330(2) 0.0213(11) Uani 1 1 d . . .
N1A N 0.8968(5) 0.3299(3) 0.3468(2) 0.0227(11) Uani 1 1 d . . .
C36A C 1.5053(6) 0.4755(4) 0.3417(3) 0.0348(17) Uani 1 1 d . . .
H36A H 1.5255 0.4428 0.3142 0.042 Uiso 1 1 calc R . .
C13A C 0.9224(6) 0.3482(3) 0.2894(3) 0.0210(13) Uani 1 1 d . . .
H13A H 0.8419 0.3477 0.2622 0.025 Uiso 1 1 calc R . .
H13B H 0.9766 0.3097 0.2780 0.025 Uiso 1 1 calc R . .
C8A C 1.2084(7) 0.3187(4) 0.2451(4) 0.052(2) Uani 1 1 d . . .
H8A1 H 1.1293 0.2937 0.2301 0.079 Uiso 1 1 calc R . .
H8A2 H 1.2767 0.2830 0.2528 0.079 Uiso 1 1 calc R . .
H8A3 H 1.2267 0.3542 0.2174 0.079 Uiso 1 1 calc R . .
C32A C 1.3648(6) 0.5563(3) 0.3701(3) 0.0290(15) Uani 1 1 d . . .
H32A H 1.2852 0.5798 0.3630 0.035 Uiso 1 1 calc R . .
C6A C 1.1696(6) 0.4937(3) 0.2810(3) 0.0231(13) Uani 1 1 d . . .
C18A C 0.9195(6) 0.3769(3) 0.3907(3) 0.0262(15) Uani 1 1 d . . .
H18A H 0.9598 0.4221 0.3866 0.031 Uiso 1 1 calc R . .
C27A C 0.9158(7) 0.6044(4) 0.3756(3) 0.0333(16) Uani 1 1 d . . .
H27A H 0.9776 0.5682 0.3735 0.040 Uiso 1 1 calc R . .
C34A C 1.5647(7) 0.5363(4) 0.4296(3) 0.0344(17) Uani 1 1 d . . .
H34A H 1.6237 0.5451 0.4632 0.041 Uiso 1 1 calc R . .
C14A C 0.8412(6) 0.2647(3) 0.3519(3) 0.0279(15) Uani 1 1 d . A .
H14A H 0.8239 0.2324 0.3207 0.033 Uiso 1 1 calc R . .
C7A C 1.1966(6) 0.3584(4) 0.2997(3) 0.0356(17) Uani 1 1 d . . .
H7A1 H 1.1599 0.3246 0.3241 0.043 Uiso 1 1 calc R . .
H7A2 H 1.2815 0.3723 0.3198 0.043 Uiso 1 1 calc R . .
O6A O 1.3222(6) 0.6654(3) 0.4464(2) 0.0603(17) Uani 1 1 d . . .
O4A O 0.6234(6) 0.8130(4) 0.3421(4) 0.077(2) Uani 1 1 d . . .
O2A O 0.7151(6) 0.1340(3) 0.3649(2) 0.0508(14) Uani 1 1 d . . .
O1A O 0.7354(9) 0.1570(3) 0.4572(3) 0.092(3) Uani 1 1 d . . .
C31A C 1.3086(6) 0.4976(4) 0.2774(3) 0.0267(14) Uani 1 1 d . . .
H31A H 1.3327 0.4517 0.2606 0.032 Uiso 1 1 calc R . .
H31B H 1.3212 0.5380 0.2519 0.032 Uiso 1 1 calc R . .
C23A C 0.7796(6) 0.6945(4) 0.3316(3) 0.0320(16) Uani 1 1 d . . .
H23A H 0.7457 0.7212 0.2986 0.038 Uiso 1 1 calc R . .
C17A C 0.8854(7) 0.3604(4) 0.4408(3) 0.0332(16) Uani 1 1 d . . .
H17A H 0.8981 0.3948 0.4706 0.040 Uiso 1 1 calc R . .
C33A C 1.4500(6) 0.5720(4) 0.4192(3) 0.0293(15) Uani 1 1 d . . .
C16A C 0.8322(8) 0.2930(4) 0.4478(3) 0.0431(19) Uani 1 1 d . A .
H16A H 0.8116 0.2798 0.4829 0.052 Uiso 1 1 calc R . .
C15A C 0.8098(7) 0.2454(3) 0.4025(3) 0.0356(17) Uani 1 1 d . . .
C12A C 1.1327(7) 0.6408(4) 0.1965(3) 0.0420(19) Uani 1 1 d . . .
H12A H 1.1658 0.5983 0.1794 0.063 Uiso 1 1 calc R . .
H12B H 1.1771 0.6848 0.1881 0.063 Uiso 1 1 calc R . .
H12C H 1.0428 0.6459 0.1812 0.063 Uiso 1 1 calc R . .
C11A C 1.1522(6) 0.6302(3) 0.2601(3) 0.0296(15) Uani 1 1 d . . .
H11A H 1.2431 0.6310 0.2763 0.036 Uiso 1 1 calc R . .
H11B H 1.1111 0.6704 0.2772 0.036 Uiso 1 1 calc R . .
C35A C 1.5909(7) 0.4883(4) 0.3904(3) 0.0404(18) Uani 1 1 d . . .
H35A H 1.6691 0.4634 0.3968 0.049 Uiso 1 1 calc R . .
C19A C 0.7502(9) 0.1723(4) 0.4049(4) 0.051(2) Uani 1 1 d . A .
C37A C 1.4125(8) 0.6278(4) 0.4583(3) 0.048(2) Uani 1 1 d . . .
C24A C 0.7423(7) 0.7113(4) 0.3817(3) 0.0412(19) Uani 1 1 d . . .
C25A C 0.7915(8) 0.6707(5) 0.4293(3) 0.046(2) Uani 1 1 d . . .
H25A H 0.7632 0.6788 0.4637 0.056 Uiso 1 1 calc R . .
C26A C 0.8810(8) 0.6190(4) 0.4261(3) 0.044(2) Uani 1 1 d . . .
H26A H 0.9191 0.5932 0.4589 0.053 Uiso 1 1 calc R C .
O5A O 1.4981(6) 0.6316(4) 0.5049(3) 0.077(2) Uani 1 1 d . . .
C20A C 0.628(9) 0.087(3) 0.459(3) 0.24(5) Uani 0.50 1 d P A 1
H20A H 0.5627 0.0874 0.4246 0.293 Uiso 0.50 1 calc PR A 1
H20B H 0.6714 0.0391 0.4617 0.293 Uiso 0.50 1 calc PR A 1
O3A O 0.5880(8) 0.7689(5) 0.4234(4) 0.102(3) Uani 1 1 d . . .
C1B C 1.0427(9) 0.8482(5) 0.3701(4) 0.058(2) Uani 1 1 d . . .
H1B H 0.9887 0.8403 0.3324 0.069 Uiso 1 1 calc R . .
C39A C 1.597(2) 0.7112(11) 0.5719(8) 0.125(8) Uani 0.75 1 d P B 1
H39A H 1.6440 0.6733 0.5953 0.187 Uiso 0.75 1 calc PR B 1
H39B H 1.5850 0.7533 0.5953 0.187 Uiso 0.75 1 calc PR B 1
H39C H 1.6431 0.7263 0.5427 0.187 Uiso 0.75 1 calc PR B 1
Cl3C Cl 0.2239(3) 0.5881(2) 0.06806(13) 0.1047(11) Uani 1 1 d . . .
Cl2C Cl 0.3703(4) 0.7192(3) 0.07111(18) 0.1415(18) Uani 1 1 d . . .
Cl1C Cl 0.4872(4) 0.5782(3) 0.06470(18) 0.1415(17) Uani 1 1 d . . .
C1C C 0.3707(10) 0.6281(6) 0.0903(5) 0.074(3) Uani 1 1 d . . .
H1C H 0.3904 0.6257 0.1323 0.089 Uiso 1 1 calc R . .
C28A C 0.6456(10) 0.7686(7) 0.3806(7) 0.090(4) Uani 1 1 d . . .
C38A C 1.4772(15) 0.6832(9) 0.5461(7) 0.075(4) Uani 0.75 1 d PU B 1
H38A H 1.4224 0.7231 0.5283 0.090 Uiso 0.75 1 calc PR B 1
H38B H 1.4359 0.6594 0.5745 0.090 Uiso 0.75 1 calc PR B 1
C21A C 0.590(3) 0.0944(17) 0.4919(15) 0.115(10) Uani 0.50 1 d PU A 1
H21A H 0.6444 0.1257 0.5189 0.173 Uiso 0.50 1 calc PR A 1
H21B H 0.5792 0.0472 0.5095 0.173 Uiso 0.50 1 calc PR A 1
H21C H 0.5078 0.1178 0.4805 0.173 Uiso 0.50 1 calc PR A 1
C30D C 0.593(3) 0.9291(12) 0.3968(11) 0.094(9) Uani 0.50 1 d P C 2
H30A H 0.6232 0.9095 0.4345 0.140 Uiso 0.50 1 calc PR C 2
H30B H 0.5293 0.9667 0.3986 0.140 Uiso 0.50 1 calc PR C 2
H30C H 0.6631 0.9505 0.3822 0.140 Uiso 0.50 1 calc PR C 2
C29D C 0.535(2) 0.8679(11) 0.3580(8) 0.078(7) Uani 0.50 1 d P C 2
H29A H 0.4730 0.8419 0.3763 0.093 Uiso 0.50 1 calc PR C 2
H29B H 0.4873 0.8901 0.3230 0.093 Uiso 0.50 1 calc PR C 2
C29A C 0.4755(17) 0.8280(12) 0.4092(9) 0.068(6) Uani 0.50 1 d P C 1
H29C H 0.4324 0.8225 0.3696 0.082 Uiso 0.50 1 calc PR C 1
H29D H 0.4133 0.8194 0.4337 0.082 Uiso 0.50 1 calc PR C 1
C30A C 0.526(3) 0.9007(12) 0.4181(11) 0.095(8) Uani 0.50 1 d P C 1
H30D H 0.6084 0.8988 0.4427 0.142 Uiso 0.50 1 calc PR C 1
H30E H 0.4687 0.9306 0.4359 0.142 Uiso 0.50 1 calc PR C 1
H30F H 0.5334 0.9224 0.3820 0.142 Uiso 0.50 1 calc PR C 1
C21D C 0.761(4) 0.035(2) 0.4616(14) 0.140(12) Uani 0.50 1 d PU A 2
H21D H 0.7690 0.0305 0.4222 0.210 Uiso 0.50 1 calc PR A 2
H21E H 0.7270 -0.0100 0.4742 0.210 Uiso 0.50 1 calc PR A 2
H21F H 0.8431 0.0455 0.4848 0.210 Uiso 0.50 1 calc PR A 2
C20D C 0.690(4) 0.085(2) 0.466(2) 0.077(9) Uani 0.50 1 d PU A 2
H20C H 0.6692 0.0832 0.5043 0.092 Uiso 0.50 1 calc PR A 2
H20D H 0.6104 0.0771 0.4389 0.092 Uiso 0.50 1 calc PR A 2
C38D C 1.515(3) 0.727(2) 0.5314(16) 0.056(10) Uani 0.25 1 d PU B 2
H38C H 1.5940 0.7510 0.5264 0.067 Uiso 0.25 1 calc PR B 2
H38D H 1.4412 0.7583 0.5174 0.067 Uiso 0.25 1 calc PR B 2
C39D C 1.518(3) 0.696(3) 0.591(2) 0.070(14) Uani 0.25 1 d P B 2
H39D H 1.4330 0.6975 0.5999 0.105 Uiso 0.25 1 calc PR B 2
H39E H 1.5744 0.7258 0.6187 0.105 Uiso 0.25 1 calc PR B 2
H39F H 1.5481 0.6457 0.5930 0.105 Uiso 0.25 1 calc PR B 2

loop_
_atom_site_aniso_label
_atom_site_aniso_U_11
_atom_site_aniso_U_22
_atom_site_aniso_U_33
_atom_site_aniso_U_23
_atom_site_aniso_U_13
_atom_site_aniso_U_12
Br3 0.0289(4) 0.0296(4) 0.0658(5) 0.0051(3) 0.0142(4) -0.0032(3)
Br2 0.0271(4) 0.0209(3) 0.0539(4) 0.0063(3) 0.0078(3) 0.0033(3)
Br1 0.0320(4) 0.0560(5) 0.0311(4) 0.0068(3) -0.0031(3) -0.0042(4)
C9A 0.023(3) 0.018(3) 0.029(3) 0.002(3) 0.004(3) 0.002(3)
C3A 0.025(3) 0.020(3) 0.012(3) 0.002(2) 0.001(2) 0.000(3)
C10A 0.025(4) 0.035(4) 0.037(4) 0.001(3) -0.005(3) -0.002(3)
C1A 0.021(3) 0.019(3) 0.024(3) 0.005(2) 0.002(3) 0.001(3)
C22A 0.021(3) 0.018(3) 0.032(4) 0.004(3) -0.001(3) 0.003(3)
C4A 0.022(3) 0.018(3) 0.025(3) 0.008(2) -0.002(3) 0.000(3)
C5A 0.022(3) 0.018(3) 0.028(3) 0.004(3) -0.001(3) -0.008(3)
C2A 0.021(3) 0.017(3) 0.027(3) -0.001(2) 0.006(3) -0.004(3)
Cl1B 0.0725(17) 0.0589(15) 0.0777(17) -0.0001(12) 0.0037(13) 0.0046(13)
Cl2B 0.0683(16) 0.0761(17) 0.0717(16) -0.0080(13) 0.0060(13) -0.0003(14)
Cl3B 0.096(2) 0.0558(14) 0.0635(15) 0.0056(12) -0.0061(14) 0.0220(14)
N2A 0.028(3) 0.019(3) 0.027(3) -0.002(2) 0.003(2) 0.000(2)
N3A 0.015(3) 0.016(3) 0.034(3) 0.001(2) 0.007(2) 0.001(2)
N1A 0.023(3) 0.018(2) 0.027(3) 0.003(2) 0.004(2) 0.002(2)
C36A 0.026(4) 0.026(4) 0.056(5) -0.007(3) 0.017(4) 0.006(3)
C13A 0.015(3) 0.019(3) 0.029(3) 0.005(3) 0.004(3) -0.001(3)
C8A 0.034(4) 0.036(4) 0.091(7) -0.023(4) 0.019(4) -0.001(4)
C32A 0.022(4) 0.023(3) 0.041(4) 0.006(3) 0.006(3) 0.005(3)
C6A 0.020(3) 0.025(3) 0.025(3) 0.003(3) 0.006(3) -0.005(3)
C18A 0.025(4) 0.019(3) 0.033(4) 0.001(3) 0.002(3) -0.005(3)
C27A 0.038(4) 0.030(4) 0.029(4) 0.000(3) -0.003(3) 0.003(3)
C34A 0.026(4) 0.034(4) 0.038(4) 0.006(3) -0.007(3) 0.001(3)
C14A 0.030(4) 0.020(3) 0.033(4) 0.002(3) 0.005(3) -0.001(3)
C7A 0.018(3) 0.026(4) 0.060(5) 0.015(3) 0.003(3) 0.002(3)
O6A 0.059(4) 0.062(4) 0.057(4) -0.023(3) 0.003(3) 0.029(3)
O4A 0.057(4) 0.041(4) 0.133(7) -0.007(4) 0.020(4) 0.021(3)
O2A 0.069(4) 0.030(3) 0.058(4) 0.001(3) 0.024(3) -0.012(3)
O1A 0.192(9) 0.042(4) 0.062(4) 0.001(3) 0.074(5) -0.033(5)
C31A 0.021(3) 0.024(3) 0.035(4) -0.002(3) 0.006(3) -0.002(3)
C23A 0.026(4) 0.024(3) 0.043(4) -0.004(3) -0.001(3) 0.001(3)
C17A 0.039(4) 0.028(4) 0.031(4) -0.004(3) 0.002(3) 0.003(3)
C33A 0.030(4) 0.026(3) 0.031(4) 0.008(3) 0.004(3) 0.003(3)
C16A 0.063(5) 0.040(4) 0.028(4) 0.006(3) 0.011(4) 0.002(4)
C15A 0.055(5) 0.017(3) 0.037(4) 0.005(3) 0.016(4) 0.001(3)
C12A 0.040(4) 0.039(4) 0.046(4) 0.017(4) 0.007(4) -0.012(4)
C11A 0.029(4) 0.022(3) 0.037(4) 0.009(3) 0.004(3) -0.005(3)
C35A 0.028(4) 0.043(4) 0.048(5) -0.006(4) 0.001(4) 0.012(3)
C19A 0.079(6) 0.028(4) 0.055(5) 0.004(4) 0.037(5) -0.007(4)
C37A 0.046(5) 0.046(5) 0.050(5) -0.012(4) 0.003(4) 0.013(4)
C24A 0.039(4) 0.035(4) 0.049(5) -0.013(4) 0.005(4) 0.002(4)
C25A 0.054(5) 0.049(5) 0.038(4) -0.010(4) 0.010(4) -0.013(4)
C26A 0.045(5) 0.044(5) 0.040(5) 0.008(4) -0.003(4) -0.006(4)
O5A 0.074(5) 0.089(5) 0.057(4) -0.042(4) -0.017(3) 0.024(4)
C20A 0.57(15) 0.06(2) 0.18(5) 0.00(3) 0.28(9) 0.02(6)
O3A 0.092(6) 0.102(6) 0.123(7) -0.023(5) 0.046(5) 0.036(5)
C1B 0.064(6) 0.049(5) 0.050(5) 0.001(4) -0.014(4) 0.003(5)
C39A 0.17(2) 0.112(16) 0.077(12) -0.052(11) -0.017(14) -0.028(16)
Cl3C 0.097(2) 0.126(3) 0.084(2) -0.0120(19) 0.0009(17) -0.031(2)
Cl2C 0.109(3) 0.155(4) 0.137(3) 0.064(3) -0.035(2) -0.045(3)
Cl1C 0.105(3) 0.205(5) 0.118(3) 0.034(3) 0.029(2) -0.020(3)
C1C 0.069(7) 0.084(8) 0.074(7) 0.018(6) 0.023(5) -0.021(6)
C28A 0.050(6) 0.075(8) 0.149(12) -0.051(8) 0.029(8) 0.014(6)
C38A 0.081(10) 0.073(10) 0.064(9) -0.030(8) -0.005(8) -0.005(8)
C21A 0.100(17) 0.094(17) 0.15(2) 0.023(17) 0.034(16) -0.017(14)
C30D 0.16(3) 0.052(14) 0.093(18) 0.001(12) 0.072(18) 0.018(15)
C29D 0.110(18) 0.071(13) 0.055(11) 0.008(10) 0.025(12) 0.057(13)
C29A 0.045(11) 0.093(16) 0.073(13) 0.006(11) 0.025(10) 0.016(11)
C30A 0.15(3) 0.050(14) 0.096(19) -0.012(13) 0.049(18) -0.001(15)
C21D 0.16(2) 0.15(2) 0.110(18) 0.048(17) 0.018(16) -0.038(18)
C20D 0.114(16) 0.035(13) 0.102(18) 0.027(13) 0.073(14) -0.018(12)
C38D 0.035(16) 0.051(17) 0.07(2) 0.047(16) -0.014(14) -0.007(14)
C39D 0.016(17) 0.10(4) 0.09(4) 0.03(3) 0.01(2) -0.01(2)

loop_
_atom_type_symbol
_atom_type_description
_atom_type_scat_dispersion_real
_atom_type_scat_dispersion_imag
_atom_type_scat_source
C C 0.0033 0.0016 'International Tables Vol C Tables 4.2.6.8 and 6.1.1.4'
H H 0.0000 0.0000 'International Tables Vol C Tables 4.2.6.8 and 6.1.1.4'
N N 0.0061 0.0033 'International Tables Vol C Tables 4.2.6.8 and 6.1.1.4'
O O 0.0106 0.0060 'International Tables Vol C Tables 4.2.6.8 and 6.1.1.4'
Br Br -0.2901 2.4595 'International Tables Vol C Tables 4.2.6.8 and 6.1.1.4'
Cl Cl 0.1484 0.1585 'International Tables Vol C Tables 4.2.6.8 and 6.1.1.4'

loop_
_geom_angle_atom_site_label_1
_geom_angle_atom_site_label_2
_geom_angle_atom_site_label_3
_geom_angle
_geom_angle_site_symmetry_1
_geom_angle_site_symmetry_3
_geom_angle_publ_flag
C3A C9A C10A 111.4(5) . . ?
C4A C3A C2A 119.5(6) . . ?
C4A C3A C9A 119.8(5) . . ?
C2A C3A C9A 120.7(5) . . ?
C6A C1A C2A 120.1(6) . . ?
C6A C1A C7A 120.0(6) . . ?
C2A C1A C7A 119.8(5) . . ?
C4A C22A N2A 111.5(5) . . ?
C5A C4A C3A 120.6(6) . . ?
C5A C4A C22A 120.4(5) . . ?
C3A C4A C22A 119.0(6) . . ?
C4A C5A C6A 118.7(5) . . ?
C4A C5A C11A 119.8(6) . . ?
C6A C5A C11A 121.5(6) . . ?
C1A C2A C3A 119.9(5) . . ?
C1A C2A C13A 121.1(5) . . ?
C3A C2A C13A 119.0(5) . . ?
C23A N2A C27A 120.7(6) . . ?
C23A N2A C22A 117.3(5) . . ?
C27A N2A C22A 121.9(5) . . ?
C32A N3A C36A 121.0(6) . . ?
C32A N3A C31A 121.2(5) . . ?
C36A N3A C31A 117.4(5) . . ?
C18A N1A C14A 120.5(5) . . ?
C18A N1A C13A 123.1(5) . . ?
C14A N1A C13A 116.2(5) . . ?
N3A C36A C35A 119.9(6) . . ?
N1A C13A C2A 114.1(5) . . ?
N3A C32A C33A 120.7(6) . . ?
C1A C6A C5A 120.9(6) . . ?
C1A C6A C31A 119.7(6) . . ?
C5A C6A C31A 119.2(5) . . ?
N1A C18A C17A 121.1(6) . . ?
N2A C27A C26A 120.3(7) . . ?
C35A C34A C33A 118.3(6) . . ?
N1A C14A C15A 119.7(6) . . ?
C1A C7A C8A 112.6(6) . . ?
C28A O4A C29D 107.3(11) . . ?
C19A O1A C20D 116(2) . . ?
C19A O1A C20A 112(2) . . ?
C20D O1A C20A 21(4) . . ?
N3A C31A C6A 113.6(5) . . ?
N2A C23A C24A 120.9(7) . . ?
C18A C17A C16A 119.6(6) . . ?
C34A C33A C32A 119.2(6) . . ?
C34A C33A C37A 123.1(6) . . ?
C32A C33A C37A 117.7(6) . . ?
C17A C16A C15A 118.7(7) . . ?
C14A C15A C16A 120.3(6) . . ?
C14A C15A C19A 116.5(6) . . ?
C16A C15A C19A 123.2(7) . . ?
C5A C11A C12A 109.3(5) . . ?
C34A C35A C36A 120.9(7) . . ?
O2A C19A O1A 124.5(7) . . ?
O2A C19A C15A 124.6(7) . . ?
O1A C19A C15A 110.8(7) . . ?
O6A C37A O5A 126.2(7) . . ?
O6A C37A C33A 123.4(7) . . ?
O5A C37A C33A 110.2(7) . . ?
C23A C24A C25A 118.6(7) . . ?
C23A C24A C28A 117.6(9) . . ?
C25A C24A C28A 123.6(9) . . ?
C26A C25A C24A 119.2(7) . . ?
C25A C26A C27A 120.2(7) . . ?
C37A O5A C38A 117.1(9) . . ?
C37A O5A C38D 110.6(11) . . ?
C38A O5A C38D 32.0(13) . . ?
C21A C20A O1A 108(5) . . ?
C28A O3A C29A 106.7(11) . . ?
Cl2B C1B Cl3B 111.7(5) . . ?
Cl2B C1B Cl1B 109.6(5) . . ?
Cl3B C1B Cl1B 109.8(5) . . ?
Cl2C C1C Cl3C 111.5(6) . . ?
Cl2C C1C Cl1C 111.8(6) . . ?
Cl3C C1C Cl1C 110.2(6) . . ?
O4A C28A O3A 123.0(10) . . ?
O4A C28A C24A 121.5(12) . . ?
O3A C28A C24A 115.5(13) . . ?
C39A C38A O5A 107.2(13) . . ?
O4A C29D C30D 116.3(19) . . ?
C30A C29A O3A 109.9(17) . . ?
C21D C20D O1A 116(3) . . ?
C39D C38D O5A 88(3) . . ?

loop_
_geom_bond_atom_site_label_1
_geom_bond_atom_site_label_2
_geom_bond_distance
_geom_bond_site_symmetry_2
_geom_bond_publ_flag
C9A C3A 1.518(9) . ?
C9A C10A 1.534(9) . ?
C3A C4A 1.411(8) . ?
C3A C2A 1.414(8) . ?
C1A C6A 1.397(8) . ?
C1A C2A 1.400(9) . ?
C1A C7A 1.523(9) . ?
C22A C4A 1.506(8) . ?
C22A N2A 1.514(8) . ?
C4A C5A 1.406(9) . ?
C5A C6A 1.413(9) . ?
C5A C11A 1.511(8) . ?
C2A C13A 1.509(8) . ?
Cl1B C1B 1.791(9) . ?
Cl2B C1B 1.736(10) . ?
Cl3B C1B 1.740(9) . ?
N2A C23A 1.341(8) . ?
N2A C27A 1.347(8) . ?
N3A C32A 1.325(8) . ?
N3A C36A 1.339(8) . ?
N3A C31A 1.498(8) . ?
N1A C18A 1.354(8) . ?
N1A C14A 1.355(8) . ?
N1A C13A 1.504(8) . ?
C36A C35A 1.378(10) . ?
C8A C7A 1.534(11) . ?
C32A C33A 1.392(9) . ?
C6A C31A 1.526(9) . ?
C18A C17A 1.365(9) . ?
C27A C26A 1.371(10) . ?
C34A C35A 1.362(10) . ?
C34A C33A 1.384(9) . ?
C14A C15A 1.379(9) . ?
O6A C37A 1.188(9) . ?
O4A C28A 1.228(16) . ?
O4A C29D 1.490(18) . ?
O2A C19A 1.200(10) . ?
O1A C19A 1.334(10) . ?
O1A C20D 1.44(4) . ?
O1A C20A 1.74(7) . ?
C23A C24A 1.382(10) . ?
C17A C16A 1.386(10) . ?
C33A C37A 1.501(10) . ?
C16A C15A 1.386(10) . ?
C15A C19A 1.492(10) . ?
C12A C11A 1.527(10) . ?
C37A O5A 1.321(10) . ?
C24A C25A 1.392(11) . ?
C24A C28A 1.480(13) . ?
C25A C26A 1.368(11) . ?
O5A C38A 1.423(14) . ?
O5A C38D 1.86(4) . ?
C20A C21A 0.97(5) . ?
O3A C28A 1.304(15) . ?
O3A C29A 1.62(2) . ?
C39A C38A 1.42(2) . ?
Cl3C C1C 1.742(11) . ?
Cl2C C1C 1.733(11) . ?
Cl1C C1C 1.762(12) . ?
C30D C29D 1.52(3) . ?
C29A C30A 1.44(3) . ?
C21D C20D 1.21(6) . ?
C38D C39D 1.55(6) . ?

loop_
_geom_hbond_atom_site_label_D
_geom_hbond_atom_site_label_H
_geom_hbond_atom_site_label_A
_geom_hbond_distance_DH
_geom_hbond_distance_HA
_geom_hbond_distance_DA
_geom_hbond_angle_DHA
_geom_hbond_site_symmetry_A
C1B H1B Br2 1.00 2.60 3.551(9) 159.6 .
C1C H1C Br3 1.00 2.77 3.727(11) 161.0 .
C27A H27A Br1 0.95 2.88 3.645(7) 137.8 .
C18A H18A Br1 0.95 2.74 3.447(6) 131.9 .
